data_4326045
loop_
_publ_author_name
'Mee Chang'
'Atsushi Kobayashi'
'Kiyohiko Nakajima'
'Ho-Chol Chang'
'Masako Kato'

_publ_contact_author_email akoba@sci.hokudai.ac.jp
_publ_contact_author_fax +81-11-706-3447
_publ_contact_author_name 'Atsushi Kobayashi'
_publ_contact_author_phone +81-11-706-3819
_publ_section_title
;
 Dimensionality Control of Vapochromic Hydrogen-Bonded Proton-Transfer
 Assemblies Composed of a Bis(hydrazone)iron(II) Complex
;
_journal_name_full 'Inorganic Chemistry'
_journal_page_first 8308
_journal_page_last 8317
_journal_paper_doi 10.1021/ic2008396
_journal_volume 50
_journal_year 2011
_chemical_formula_moiety 'C70 H50 Cl6 Fe N8 O12 P2'
_chemical_formula_sum 'C70 H50 Cl6 Fe N8 O12 P2'
_chemical_formula_weight 1525.67
_chemical_name_systematic
;
 ?
;
_space_group_IT_number 15
_symmetry_cell_setting monoclinic
_symmetry_space_group_name_Hall '-C 2yc'
_symmetry_space_group_name_H-M 'C 1 2/c 1'
_atom_sites_solution_hydrogens geom
_atom_sites_solution_primary direct
_atom_sites_solution_secondary difmap
_audit_creation_method SHELXL-97
_cell_angle_alpha 90.00
_cell_angle_beta 102.1740(10)
_cell_angle_gamma 90.00
_cell_formula_units_Z 4
_cell_length_a 20.708(4)
_cell_length_b 12.233(3)
_cell_length_c 26.914(6)
_cell_measurement_reflns_used 6012
_cell_measurement_temperature 150(2)
_cell_measurement_theta_max 27.4835
_cell_measurement_theta_min 3.0957
_cell_volume 6665(3)
_computing_structure_refinement 'SHELXL-97 (Sheldrick, 1997)'
_diffrn_ambient_temperature 150(2)
_diffrn_detector_area_resol_mean 14.7059
_diffrn_measured_fraction_theta_full 0.998
_diffrn_measured_fraction_theta_max 27.48
_diffrn_measurement_device_type 'Rigaku Mecury'
_diffrn_measurement_method \w
_diffrn_radiation_monochromator graphite
_diffrn_radiation_source 'fine-focus sealed tube'
_diffrn_radiation_type MoK\a
_diffrn_radiation_wavelength 0.71070
_diffrn_reflns_av_R_equivalents 0.0818
_diffrn_reflns_av_sigmaI/netI 0.0958
_diffrn_reflns_limit_h_max 26
_diffrn_reflns_limit_h_min -25
_diffrn_reflns_limit_k_max 9
_diffrn_reflns_limit_k_min -15
_diffrn_reflns_limit_l_max 30
_diffrn_reflns_limit_l_min -34
_diffrn_reflns_number 27064
_diffrn_reflns_theta_full 27.48
_diffrn_reflns_theta_max 27.48
_diffrn_reflns_theta_min 3.10
_exptl_absorpt_coefficient_mu 0.586
_exptl_absorpt_correction_T_max 1.0000
_exptl_absorpt_correction_T_min 0.8338
_exptl_absorpt_correction_type numerical
_exptl_crystal_colour red
_exptl_crystal_density_diffrn 1.521
_exptl_crystal_description block
_exptl_crystal_F_000 3120
_exptl_crystal_size_max 0.200
_exptl_crystal_size_mid 0.10
_exptl_crystal_size_min 0.0500
_refine_diff_density_max 0.780
_refine_diff_density_min -0.515
_refine_diff_density_rms 0.105
_refine_ls_extinction_method none
_refine_ls_goodness_of_fit_ref 1.095
_refine_ls_hydrogen_treatment mixed
_refine_ls_matrix_type full
_refine_ls_number_parameters 460
_refine_ls_number_reflns 7632
_refine_ls_number_restraints 0
_refine_ls_restrained_S_all 1.095
_refine_ls_R_factor_all 0.1288
_refine_ls_R_factor_gt 0.0838
_refine_ls_shift/su_max 0.016
_refine_ls_shift/su_mean 0.002
_refine_ls_structure_factor_coef Fsqd
_refine_ls_weighting_details 'calc w=1/[\s^2^(Fo^2^)+(0.0622P)^2^+29.1385P] where P=(Fo^2^+2Fc^2^)/3'
_refine_ls_weighting_scheme calc
_refine_ls_wR_factor_gt 0.1701
_refine_ls_wR_factor_ref 0.1922
_reflns_number_gt 5166
_reflns_number_total 7632
_reflns_threshold_expression >2sigma(I)
_cod_data_source_file ic2008396_si_002_1.cif
_cod_data_source_block {[Fe(Hpbph)2](CA)(H2CA)2}2CH3CN
_cod_original_cell_volume 6665(2)
_cod_database_code 4326045

loop_
_symmetry_equiv_pos_as_xyz
'x, y, z'
'-x, y, -z+1/2'
'x+1/2, y+1/2, z'
'-x+1/2, y+1/2, -z+1/2'
'-x, -y, -z'
'x, -y, z-1/2'
'-x+1/2, -y+1/2, -z'
'x+1/2, -y+1/2, z-1/2'

loop_
_atom_site_label
_atom_site_type_symbol
_atom_site_fract_x
_atom_site_fract_y
_atom_site_fract_z
_atom_site_U_iso_or_equiv
_atom_site_adp_type
_atom_site_occupancy
_atom_site_symmetry_multiplicity
_atom_site_calc_flag
_atom_site_refinement_flags
H30 H -0.103(2) 0.682(4) 0.1355(19) 0.016(12) Uiso 1 1 d .
H31 H -0.083(4) 0.848(6) 0.081(3) 0.09(3) Uiso 1 1 d .
H32 H 0.162(3) 0.955(5) -0.020(2) 0.047(17) Uiso 1 1 d .
Fe Fe 0.0000 0.58878(7) 0.2500 0.0205(2) Uani 1 2 d S
P1 P 0.07979(5) 0.46748(9) 0.24263(5) 0.0210(3) Uani 1 1 d .
Cl3 Cl 0.03648(6) 1.09702(11) 0.10437(5) 0.0409(3) Uani 1 1 d .
Cl1 Cl 0.18338(7) 0.47348(11) -0.04348(6) 0.0416(3) Uani 1 1 d .
Cl2 Cl 0.07551(8) 0.67903(11) -0.02234(6) 0.0465(4) Uani 1 1 d .
N3 N -0.03145(16) 0.5998(3) 0.17729(15) 0.0222(8) Uani 1 1 d .
N1 N -0.06486(17) 0.7092(3) 0.25022(15) 0.0230(8) Uani 1 1 d .
O4 O -0.04841(17) 0.8996(3) 0.09068(15) 0.0391(9) Uani 1 1 d .
N2 N -0.08505(19) 0.6684(3) 0.16549(17) 0.0276(9) Uani 1 1 d .
O3 O -0.02517(19) 0.7186(3) 0.03855(16) 0.0464(10) Uani 1 1 d .
O5 O 0.13157(18) 1.0610(3) 0.03890(16) 0.0446(10) Uani 1 1 d .
O6 O 0.1493(2) 0.8848(3) -0.01816(17) 0.0463(11) Uani 1 1 d .
O2 O 0.20365(17) 0.0617(3) -0.04477(14) 0.0383(9) Uani 1 1 d .
C24 C 0.0775(2) 0.2361(4) 0.24186(19) 0.0249(10) Uani 1 1 d .
H24 H 0.0755 0.2411 0.2071 0.030 Uiso 1 1 calc R
O1 O 0.14252(17) 0.2458(3) -0.07704(14) 0.0399(9) Uani 1 1 d .
C13 C 0.1644(2) 0.5173(3) 0.26914(19) 0.0240(10) Uani 1 1 d .
C18 C 0.1979(2) 0.4942(4) 0.3182(2) 0.0318(11) Uani 1 1 d .
H18 H 0.1792 0.4472 0.3384 0.038 Uiso 1 1 calc R
C19 C 0.07891(19) 0.3304(4) 0.27017(19) 0.0246(10) Uani 1 1 d .
C4 C -0.1456(2) 0.8168(4) 0.1929(2) 0.0312(11) Uani 1 1 d .
H4 H -0.1679 0.8316 0.1599 0.037 Uiso 1 1 calc R
C26 C 0.1933(2) 0.2539(4) -0.04179(19) 0.0283(10) Uani 1 1 d .
C8 C 0.0535(2) 0.4727(4) 0.0867(2) 0.0315(11) Uani 1 1 d .
H8 H 0.0248 0.5040 0.0591 0.038 Uiso 1 1 calc R
C6 C -0.0129(2) 0.5611(4) 0.13734(19) 0.0259(10) Uani 1 1 d .
H6 H -0.0386 0.5816 0.1061 0.031 Uiso 1 1 calc R
C7 C 0.0427(2) 0.4901(4) 0.13541(18) 0.0249(10) Uani 1 1 d .
C23 C 0.0791(2) 0.1332(4) 0.2646(2) 0.0335(12) Uani 1 1 d .
H23 H 0.0774 0.0702 0.2450 0.040 Uiso 1 1 calc R
C14 C 0.1933(2) 0.5879(4) 0.2394(2) 0.0279(10) Uani 1 1 d .
H14 H 0.1713 0.6054 0.2066 0.034 Uiso 1 1 calc R
C12 C 0.0865(2) 0.4449(4) 0.17716(18) 0.0248(10) Uani 1 1 d .
C20 C 0.0808(2) 0.3205(4) 0.32256(19) 0.0270(10) Uani 1 1 d .
H20 H 0.0803 0.3831 0.3421 0.032 Uiso 1 1 calc R
C15 C 0.2553(2) 0.6321(4) 0.2591(2) 0.0338(12) Uani 1 1 d .
H15 H 0.2749 0.6776 0.2388 0.041 Uiso 1 1 calc R
C32 C 0.0945(2) 0.9839(4) 0.0390(2) 0.0303(11) Uani 1 1 d .
C30 C 0.0005(2) 0.8986(4) 0.0664(2) 0.0321(11) Uani 1 1 d .
C31 C 0.0427(2) 0.9835(4) 0.0684(2) 0.0301(11) Uani 1 1 d .
C2 C -0.1216(2) 0.8550(4) 0.2821(2) 0.0335(12) Uani 1 1 d .
H2 H -0.1285 0.8962 0.3096 0.040 Uiso 1 1 calc R
C27 C 0.2262(2) 0.1452(4) -0.02170(19) 0.0281(10) Uani 1 1 d .
C11 C 0.1402(2) 0.3830(4) 0.16807(19) 0.0286(11) Uani 1 1 d .
H11 H 0.1702 0.3539 0.1955 0.034 Uiso 1 1 calc R
C16 C 0.2881(2) 0.6099(4) 0.3078(2) 0.0358(12) Uani 1 1 d .
H16 H 0.3292 0.6409 0.3207 0.043 Uiso 1 1 calc R
C3 C -0.1573(2) 0.8767(4) 0.2331(2) 0.0349(12) Uani 1 1 d .
H3 H -0.1891 0.9316 0.2277 0.042 Uiso 1 1 calc R
C5 C -0.0989(2) 0.7329(4) 0.2033(2) 0.0269(11) Uani 1 1 d .
C33 C 0.1015(3) 0.8846(4) 0.0077(2) 0.0347(12) Uani 1 1 d .
C28 C 0.0627(3) 0.7971(4) 0.0087(2) 0.0335(11) Uani 1 1 d .
C9 C 0.1061(3) 0.4098(4) 0.0781(2) 0.0389(13) Uani 1 1 d .
H9 H 0.1122 0.3983 0.0452 0.047 Uiso 1 1 calc R
C25 C 0.2200(2) 0.3506(4) -0.02063(19) 0.0290(11) Uani 1 1 d .
C22 C 0.0832(2) 0.1254(4) 0.3163(2) 0.0388(13) Uani 1 1 d .
H22 H 0.0859 0.0570 0.3318 0.047 Uiso 1 1 calc R
C1 C -0.0762(2) 0.7718(4) 0.2891(2) 0.0296(11) Uani 1 1 d .
H1 H -0.0522 0.7578 0.3218 0.036 Uiso 1 1 calc R
C21 C 0.0834(2) 0.2190(4) 0.3454(2) 0.0322(11) Uani 1 1 d .
H21 H 0.0853 0.2135 0.3802 0.039 Uiso 1 1 calc R
C29 C 0.0103(2) 0.7968(4) 0.0370(2) 0.0340(12) Uani 1 1 d .
C10 C 0.1492(3) 0.3644(4) 0.1196(2) 0.0356(12) Uani 1 1 d .
H10 H 0.1843 0.3213 0.1146 0.043 Uiso 1 1 calc R
C17 C 0.2592(2) 0.5405(5) 0.3374(2) 0.0405(13) Uani 1 1 d .
H17 H 0.2810 0.5249 0.3705 0.049 Uiso 1 1 calc R
C34 C 0.1903(4) 0.7078(6) 0.1019(3) 0.0604(19) Uani 1 1 d .
C35 C 0.2420(4) 0.6665(10) 0.0803(4) 0.133(5) Uani 1 1 d .
H35A H 0.2671 0.6137 0.1029 0.199 Uiso 1 1 calc R
H35B H 0.2704 0.7254 0.0749 0.199 Uiso 1 1 calc R
H35C H 0.2237 0.6322 0.0483 0.199 Uiso 1 1 calc R
N4 N 0.1473(4) 0.7362(8) 0.1171(3) 0.107(3) Uani 1 1 d .

loop_
_atom_site_aniso_label
_atom_site_aniso_U_11
_atom_site_aniso_U_22
_atom_site_aniso_U_33
_atom_site_aniso_U_23
_atom_site_aniso_U_13
_atom_site_aniso_U_12
Fe 0.0198(4) 0.0165(4) 0.0246(5) 0.000 0.0035(3) 0.000
P1 0.0204(5) 0.0181(5) 0.0243(7) 0.0007(5) 0.0044(4) 0.0007(4)
Cl3 0.0381(7) 0.0396(7) 0.0450(9) -0.0156(6) 0.0091(6) -0.0009(6)
Cl1 0.0439(7) 0.0318(7) 0.0470(9) 0.0097(6) 0.0051(6) 0.0115(6)
Cl2 0.0635(9) 0.0270(6) 0.0529(10) -0.0084(6) 0.0212(7) -0.0051(6)
N3 0.0184(17) 0.0173(18) 0.031(2) 0.0045(16) 0.0066(15) -0.0013(15)
N1 0.0222(18) 0.0167(18) 0.028(2) 0.0032(16) 0.0014(15) -0.0016(15)
O4 0.0300(18) 0.046(2) 0.044(2) -0.0097(19) 0.0129(16) -0.0079(17)
N2 0.028(2) 0.030(2) 0.022(2) 0.0043(18) -0.0001(17) 0.0091(17)
O3 0.053(2) 0.032(2) 0.057(3) 0.0014(18) 0.017(2) -0.0108(18)
O5 0.045(2) 0.031(2) 0.063(3) -0.0132(19) 0.0231(19) -0.0140(17)
O6 0.057(2) 0.032(2) 0.060(3) -0.0105(19) 0.035(2) -0.0093(19)
O2 0.042(2) 0.033(2) 0.040(2) -0.0061(17) 0.0066(16) -0.0054(16)
C24 0.025(2) 0.021(2) 0.031(3) -0.004(2) 0.0102(19) 0.0017(18)
O1 0.0348(19) 0.042(2) 0.037(2) 0.0118(18) -0.0059(16) -0.0067(17)
C13 0.024(2) 0.016(2) 0.032(3) -0.0008(19) 0.0053(19) 0.0032(17)
C18 0.024(2) 0.033(3) 0.036(3) 0.002(2) 0.000(2) -0.005(2)
C19 0.0134(19) 0.021(2) 0.038(3) 0.002(2) 0.0028(18) 0.0019(17)
C4 0.027(2) 0.023(2) 0.043(3) 0.005(2) 0.008(2) 0.003(2)
C26 0.025(2) 0.038(3) 0.022(3) 0.002(2) 0.0049(19) 0.002(2)
C8 0.039(3) 0.032(3) 0.025(3) -0.001(2) 0.008(2) 0.003(2)
C6 0.029(2) 0.023(2) 0.026(3) 0.003(2) 0.0056(19) -0.0026(19)
C7 0.025(2) 0.023(2) 0.028(3) -0.0018(19) 0.0079(19) -0.0047(18)
C23 0.033(3) 0.019(2) 0.052(4) 0.005(2) 0.015(2) 0.003(2)
C14 0.025(2) 0.019(2) 0.040(3) -0.002(2) 0.009(2) -0.0021(19)
C12 0.023(2) 0.023(2) 0.029(3) 0.0007(19) 0.0056(18) -0.0007(18)
C20 0.025(2) 0.023(2) 0.034(3) -0.002(2) 0.008(2) 0.0013(19)
C15 0.022(2) 0.026(2) 0.055(4) -0.005(2) 0.012(2) -0.004(2)
C32 0.032(2) 0.027(2) 0.032(3) 0.001(2) 0.006(2) 0.002(2)
C30 0.032(3) 0.031(3) 0.032(3) 0.002(2) 0.001(2) 0.004(2)
C31 0.029(2) 0.031(3) 0.030(3) -0.005(2) 0.006(2) 0.000(2)
C2 0.033(3) 0.023(2) 0.047(4) -0.004(2) 0.013(2) 0.004(2)
C27 0.030(2) 0.028(2) 0.029(3) 0.005(2) 0.013(2) 0.004(2)
C11 0.033(2) 0.025(2) 0.029(3) 0.001(2) 0.010(2) 0.002(2)
C16 0.021(2) 0.031(3) 0.053(4) -0.008(2) 0.003(2) -0.006(2)
C3 0.032(3) 0.022(2) 0.051(4) 0.003(2) 0.009(2) 0.002(2)
C5 0.018(2) 0.021(2) 0.042(3) 0.002(2) 0.0080(19) -0.0011(18)
C33 0.039(3) 0.032(3) 0.036(3) -0.002(2) 0.013(2) 0.002(2)
C28 0.041(3) 0.026(3) 0.033(3) -0.002(2) 0.007(2) 0.003(2)
C9 0.051(3) 0.043(3) 0.029(3) -0.006(2) 0.022(2) -0.001(3)
C25 0.029(2) 0.028(2) 0.030(3) 0.005(2) 0.005(2) 0.004(2)
C22 0.029(3) 0.026(3) 0.062(4) 0.015(3) 0.012(2) 0.004(2)
C1 0.036(3) 0.022(2) 0.031(3) -0.002(2) 0.008(2) -0.002(2)
C21 0.030(2) 0.036(3) 0.031(3) 0.008(2) 0.009(2) 0.000(2)
C29 0.036(3) 0.026(3) 0.036(3) 0.001(2) 0.001(2) -0.002(2)
C10 0.036(3) 0.035(3) 0.039(3) -0.005(2) 0.018(2) 0.006(2)
C17 0.029(3) 0.046(3) 0.039(3) -0.001(3) -0.009(2) 0.000(2)
C34 0.060(4) 0.075(5) 0.046(4) -0.003(4) 0.012(3) 0.021(4)
C35 0.051(5) 0.198(12) 0.144(10) -0.096(9) 0.009(5) 0.026(6)
N4 0.112(6) 0.158(8) 0.053(5) 0.012(5) 0.023(4) 0.070(6)

loop_
_atom_type_symbol
_atom_type_description
_atom_type_scat_dispersion_real
_atom_type_scat_dispersion_imag
_atom_type_scat_source
C C 0.0033 0.0016 'International Tables Vol C Tables 4.2.6.8 and 6.1.1.4'
H H 0.0000 0.0000 'International Tables Vol C Tables 4.2.6.8 and 6.1.1.4'
Cl Cl 0.1484 0.1585 'International Tables Vol C Tables 4.2.6.8 and 6.1.1.4'
Fe Fe 0.3463 0.8444 'International Tables Vol C Tables 4.2.6.8 and 6.1.1.4'
N N 0.0061 0.0033 'International Tables Vol C Tables 4.2.6.8 and 6.1.1.4'
O O 0.0106 0.0060 'International Tables Vol C Tables 4.2.6.8 and 6.1.1.4'
P P 0.1023 0.0942 'International Tables Vol C Tables 4.2.6.8 and 6.1.1.4'

loop_
_geom_angle_atom_site_label_1
_geom_angle_atom_site_label_2
_geom_angle_atom_site_label_3
_geom_angle
_geom_angle_site_symmetry_1
_geom_angle_site_symmetry_3
N3 Fe N3 172.0(2) . 2
N3 Fe N1 82.41(16) . .
N3 Fe N1 91.64(15) 2 .
N3 Fe N1 91.64(15) . 2
N3 Fe N1 82.41(16) 2 2
N1 Fe N1 84.8(2) . 2
N3 Fe P1 92.19(10) . 2
N3 Fe P1 93.07(11) 2 2
N1 Fe P1 88.82(10) . 2
N1 Fe P1 172.03(11) 2 2
N3 Fe P1 93.07(11) . .
N3 Fe P1 92.19(10) 2 .
N1 Fe P1 172.03(11) . .
N1 Fe P1 88.82(10) 2 .
P1 Fe P1 97.94(7) 2 .
C12 P1 C19 105.2(2) . .
C12 P1 C13 99.4(2) . .
C19 P1 C13 103.6(2) . .
C12 P1 Fe 113.07(15) . .
C19 P1 Fe 119.66(15) . .
C13 P1 Fe 113.60(14) . .
C6 N3 N2 113.3(4) . .
C6 N3 Fe 135.6(3) . .
N2 N3 Fe 111.1(3) . .
C5 N1 C1 117.5(4) . .
C5 N1 Fe 112.2(3) . .
C1 N1 Fe 130.2(3) . .
C30 O4 H31 118(5) . .
C5 N2 N3 117.9(4) . .
C5 N2 H30 119(3) . .
N3 N2 H30 121(3) . .
C33 O6 H32 107(4) . .
C19 C24 C23 121.0(5) . .
C19 C24 H24 119.5 . .
C23 C24 H24 119.5 . .
C18 C13 C14 118.9(4) . .
C18 C13 P1 123.0(4) . .
C14 C13 P1 118.0(4) . .
C13 C18 C17 120.5(5) . .
C13 C18 H18 119.8 . .
C17 C18 H18 119.8 . .
C24 C19 C20 118.3(4) . .
C24 C19 P1 122.8(4) . .
C20 C19 P1 118.9(3) . .
C3 C4 C5 117.8(5) . .
C3 C4 H4 121.1 . .
C5 C4 H4 121.1 . .
O1 C26 C25 125.2(5) . .
O1 C26 C27 115.6(4) . .
C25 C26 C27 119.2(4) . .
C9 C8 C7 121.8(5) . .
C9 C8 H8 119.1 . .
C7 C8 H8 119.1 . .
N3 C6 C7 128.3(4) . .
N3 C6 H6 115.8 . .
C7 C6 H6 115.8 . .
C8 C7 C12 119.3(4) . .
C8 C7 C6 114.3(4) . .
C12 C7 C6 126.3(4) . .
C22 C23 C24 119.7(5) . .
C22 C23 H23 120.2 . .
C24 C23 H23 120.2 . .
C15 C14 C13 119.7(5) . .
C15 C14 H14 120.2 . .
C13 C14 H14 120.2 . .
C7 C12 C11 118.3(4) . .
C7 C12 P1 123.3(3) . .
C11 C12 P1 118.4(4) . .
C21 C20 C19 120.9(4) . .
C21 C20 H20 119.5 . .
C19 C20 H20 119.5 . .
C16 C15 C14 121.2(5) . .
C16 C15 H15 119.4 . .
C14 C15 H15 119.4 . .
O5 C32 C31 122.7(5) . .
O5 C32 C33 119.2(4) . .
C31 C32 C33 118.0(4) . .
O4 C30 C31 122.1(5) . .
O4 C30 C29 118.0(4) . .
C31 C30 C29 119.8(5) . .
C30 C31 C32 121.6(5) . .
C30 C31 Cl3 121.4(4) . .
C32 C31 Cl3 117.0(4) . .
C1 C2 C3 118.8(5) . .
C1 C2 H2 120.6 . .
C3 C2 H2 120.6 . .
O2 C27 C25 125.8(5) . 7
O2 C27 C26 116.4(4) . .
C25 C27 C26 117.7(4) 7 .
C10 C11 C12 121.6(5) . .
C10 C11 H11 119.2 . .
C12 C11 H11 119.2 . .
C15 C16 C17 119.0(4) . .
C15 C16 H16 120.5 . .
C17 C16 H16 120.5 . .
C4 C3 C2 119.9(5) . .
C4 C3 H3 120.1 . .
C2 C3 H3 120.1 . .
N1 C5 N2 115.1(4) . .
N1 C5 C4 123.4(5) . .
N2 C5 C4 121.4(5) . .
O6 C33 C28 121.9(5) . .
O6 C33 C32 117.7(4) . .
C28 C33 C32 120.2(5) . .
C33 C28 C29 122.0(5) . .
C33 C28 Cl2 120.4(4) . .
C29 C28 Cl2 117.6(4) . .
C10 C9 C8 118.7(5) . .
C10 C9 H9 120.7 . .
C8 C9 H9 120.7 . .
C26 C25 C27 122.9(4) . 7
C26 C25 Cl1 119.4(4) . .
C27 C25 Cl1 117.6(4) 7 .
C23 C22 C21 120.3(5) . .
C23 C22 H22 119.8 . .
C21 C22 H22 119.8 . .
N1 C1 C2 122.5(5) . .
N1 C1 H1 118.7 . .
C2 C1 H1 118.7 . .
C20 C21 C22 119.7(5) . .
C20 C21 H21 120.2 . .
C22 C21 H21 120.2 . .
O3 C29 C28 123.0(5) . .
O3 C29 C30 118.9(5) . .
C28 C29 C30 118.1(4) . .
C11 C10 C9 120.3(5) . .
C11 C10 H10 119.9 . .
C9 C10 H10 119.9 . .
C16 C17 C18 120.6(5) . .
C16 C17 H17 119.7 . .
C18 C17 H17 119.7 . .
N4 C34 C35 175.9(10) . .
C34 C35 H35A 109.5 . .
C34 C35 H35B 109.5 . .
H35A C35 H35B 109.5 . .
C34 C35 H35C 109.5 . .
H35A C35 H35C 109.5 . .
H35B C35 H35C 109.5 . .

loop_
_geom_bond_atom_site_label_1
_geom_bond_atom_site_label_2
_geom_bond_distance
_geom_bond_site_symmetry_2
Fe N3 1.932(4) .
Fe N3 1.932(4) 2
Fe N1 1.995(4) .
Fe N1 1.995(4) 2
Fe P1 2.2603(13) 2
Fe P1 2.2603(13) .
P1 C12 1.818(5) .
P1 C19 1.835(5) .
P1 C13 1.850(5) .
Cl3 C31 1.714(5) .
Cl1 C25 1.736(5) .
Cl2 C28 1.716(5) .
N3 C6 1.305(6) .
N3 N2 1.374(5) .
N1 C5 1.342(6) .
N1 C1 1.357(6) .
O4 C30 1.317(6) .
O4 H31 0.95(8) .
N2 C5 1.366(6) .
N2 H30 0.83(5) .
O3 C29 1.213(6) .
O5 C32 1.216(6) .
O6 C33 1.323(6) .
O6 H32 0.91(6) .
O2 C27 1.235(6) .
C24 C19 1.379(6) .
C24 C23 1.397(6) .
C24 H24 0.9300 .
O1 C26 1.263(6) .
C13 C18 1.385(7) .
C13 C14 1.396(6) .
C18 C17 1.386(6) .
C18 H18 0.9300 .
C19 C20 1.407(7) .
C4 C3 1.370(7) .
C4 C5 1.396(6) .
C4 H4 0.9300 .
C26 C25 1.376(7) .
C26 C27 1.540(7) .
C8 C9 1.391(7) .
C8 C7 1.393(7) .
C8 H8 0.9300 .
C6 C7 1.452(6) .
C6 H6 0.9300 .
C7 C12 1.401(6) .
C23 C22 1.380(8) .
C23 H23 0.9300 .
C14 C15 1.391(6) .
C14 H14 0.9300 .
C12 C11 1.408(6) .
C20 C21 1.382(7) .
C20 H20 0.9300 .
C15 C16 1.370(8) .
C15 H15 0.9300 .
C32 C31 1.460(7) .
C32 C33 1.503(7) .
C30 C31 1.351(7) .
C30 C29 1.511(7) .
C2 C1 1.372(6) .
C2 C3 1.395(8) .
C2 H2 0.9300 .
C27 C25 1.416(7) 7
C11 C10 1.375(7) .
C11 H11 0.9300 .
C16 C17 1.384(8) .
C16 H16 0.9300 .
C3 H3 0.9300 .
C33 C28 1.343(7) .
C28 C29 1.451(7) .
C9 C10 1.390(8) .
C9 H9 0.9300 .
C25 C27 1.416(7) 7
C22 C21 1.387(7) .
C22 H22 0.9300 .
C1 H1 0.9300 .
C21 H21 0.9300 .
C10 H10 0.9300 .
C17 H17 0.9300 .
C34 N4 1.110(8) .
C34 C35 1.417(10) .
C35 H35A 0.9600 .
C35 H35B 0.9600 .
C35 H35C 0.9600 .
